data_2239331
loop_
_publ_author_name
'Ben Rhaiem, Tarek'
'Boughzala, Habib'

_publ_section_title
;
 1,4-Diazoniabicyclo[2.2.2]octane tetrachloridocadmate(II) monohydrate
;
_journal_issue 5
_journal_name_full 'Acta Crystallographica Section E'
_journal_page_first m178
_journal_paper_doi 10.1107/S1600536814007533
_journal_volume 70
_journal_year 2014
_chemical_formula_iupac '(C6 H14 N2) [Cd Cl4] , H2 O'
_chemical_formula_moiety 'C6 H14 N2, Cd Cl4, H2 O'
_chemical_formula_sum 'C6 H16 Cd Cl4 N2 O'
_chemical_formula_weight 386.40
_chemical_name_common
;
1,4-Diazoniabicyclo[2.2.2]octane tetrachloridocadmate(II) monohydrate
;
_chemical_name_systematic
;
1,4-Diazoniabicyclo[2.2.2]octane tetrachloridocadmate(II) monohydrate
;
_space_group_IT_number 19
_symmetry_cell_setting orthorhombic
_symmetry_space_group_name_Hall 'P 2ac 2ab'
_symmetry_space_group_name_H-M 'P 21 21 21'
_atom_sites_solution_hydrogens geom
_atom_sites_solution_primary direct
_atom_sites_solution_secondary difmap
_audit_creation_method SHELXL-97
_cell_angle_alpha 90.00
_cell_angle_beta 90.00
_cell_angle_gamma 90.00
_cell_formula_units_Z 4
_cell_length_a 8.528(5)
_cell_length_b 11.653(2)
_cell_length_c 13.114(6)
_cell_measurement_reflns_used 2837
_cell_measurement_temperature 298(2)
_cell_measurement_theta_max 27
_cell_measurement_theta_min 2.4
_cell_volume 1303.2(10)
_computing_cell_refinement 'CAD-4 EXPRESS (Duisenberg, 1992)'
_computing_data_collection 'CAD-4 EXPRESS (Duisenberg, 1992)'
_computing_data_reduction 'XCAD4 (Harms & Wocadlo, 1995)'
_computing_molecular_graphics 'DIAMOND (Brandenburg, 2006)'
_computing_publication_material 'publCIF (Westrip, 2010)'
_computing_structure_refinement 'SHELXL-97 (Sheldrick, 2008)'
_computing_structure_solution 'SHELXS-97 (Sheldrick, 2008)'
_diffrn_ambient_temperature 298(2)
_diffrn_measured_fraction_theta_full 1.000
_diffrn_measured_fraction_theta_max 1.000
_diffrn_measurement_device_type 'Enraf--Nonius CAD-4'
_diffrn_measurement_method 'non-profiled omega/2theta scans'
_diffrn_radiation_monochromator graphite
_diffrn_radiation_source 'fine-focus sealed tube'
_diffrn_radiation_type MoK\a
_diffrn_radiation_wavelength 0.71073
_diffrn_reflns_av_R_equivalents 0.0747
_diffrn_reflns_av_sigmaI/netI 0.0630
_diffrn_reflns_limit_h_max 6
_diffrn_reflns_limit_h_min -10
_diffrn_reflns_limit_k_max 1
_diffrn_reflns_limit_k_min -14
_diffrn_reflns_limit_l_max 16
_diffrn_reflns_limit_l_min -16
_diffrn_reflns_number 5639
_diffrn_reflns_theta_full 26.97
_diffrn_reflns_theta_max 26.97
_diffrn_reflns_theta_min 2.34
_diffrn_standards_decay_% 1
_diffrn_standards_interval_time 120
_diffrn_standards_number 2
_exptl_absorpt_coefficient_mu 2.468
_exptl_absorpt_correction_T_max 0.5357
_exptl_absorpt_correction_T_min 0.2834
_exptl_absorpt_correction_type psi-scan
_exptl_absorpt_process_details
;
(North <i>et al.</i> (1968)
;
_exptl_crystal_colour colorless
_exptl_crystal_density_diffrn 1.959
_exptl_crystal_density_method 'not measured'
_exptl_crystal_description prism
_exptl_crystal_F_000 752
_exptl_crystal_size_max 0.54
_exptl_crystal_size_mid 0.43
_exptl_crystal_size_min 0.29
_refine_diff_density_max 1.581
_refine_diff_density_min -1.439
_refine_ls_extinction_method none
_refine_ls_goodness_of_fit_ref 1.194
_refine_ls_hydrogen_treatment noref
_refine_ls_matrix_type full
_refine_ls_number_parameters 135
_refine_ls_number_reflns 2837
_refine_ls_number_restraints 10
_refine_ls_restrained_S_all 1.193
_refine_ls_R_factor_all 0.0513
_refine_ls_R_factor_gt 0.0480
_refine_ls_shift/su_max 0.001
_refine_ls_shift/su_mean 0.000
_refine_ls_structure_factor_coef Fsqd
_refine_ls_weighting_details 'calc w=1/[\s^2^(Fo^2^)+(0.0587P)^2^+1.6133P] where P=(Fo^2^+2Fc^2^)/3'
_refine_ls_weighting_scheme calc
_refine_ls_wR_factor_gt 0.1312
_refine_ls_wR_factor_ref 0.1338
_reflns_number_gt 2632
_reflns_number_total 2837
_reflns_threshold_expression >2sigma(I)
_cod_data_source_file ds2238sup1.cf
_cod_data_source_block I
_cod_depositor_comments
;
 Marking attached hydrogen atoms.

 Antanas Vaitkus,
 2017-03-27
;
_cod_database_code 2239331
_cod_database_fobs_code 2239331

loop_
_symmetry_equiv_pos_as_xyz
'x, y, z'
'-x+1/2, -y, z+1/2'
'x+1/2, -y+1/2, -z'
'-x, y+1/2, -z+1/2'

loop_
_atom_site_type_symbol
_atom_site_label
_atom_site_fract_x
_atom_site_fract_y
_atom_site_fract_z
_atom_site_U_iso_or_equiv
_atom_site_adp_type
_atom_site_calc_flag
_atom_site_refinement_flags
_atom_site_occupancy
_atom_site_symmetry_multiplicity
_atom_site_attached_hydrogens
Cd Cd 0.74636(5) 0.52500(4) 0.50315(3) 0.04606(17) Uani d . 1 1 0
Cl Cl1 0.52000(18) 0.40196(13) 0.46103(13) 0.0465(3) Uani d . 1 1 0
Cl Cl2 0.7583(2) 0.53068(14) 0.69230(11) 0.0544(4) Uani d . 1 1 0
Cl Cl3 0.9940(2) 0.43346(15) 0.46078(15) 0.0557(4) Uani d . 1 1 0
Cl Cl4 0.6884(2) 0.71103(15) 0.41831(12) 0.0542(4) Uani d . 1 1 0
C C1 0.4091(7) 0.6836(5) 0.2060(5) 0.0457(13) Uani d . 1 1 0
H H1A 0.498(5) 0.6620(12) 0.153(3) 0.055 Uiso calc R 1 1 0
H H1B 0.4419(18) 0.761(4) 0.2435(19) 0.055 Uiso calc R 1 1 0
C C2 0.2540(8) 0.6998(6) 0.1512(5) 0.0514(13) Uani d . 1 1 0
H H2A 0.2282(17) 0.776(5) 0.1496(5) 0.062 Uiso calc R 1 1 0
H H2B 0.2617(9) 0.6741(16) 0.086(4) 0.062 Uiso calc R 1 1 0
C C3 0.2824(8) 0.6248(7) 0.3636(6) 0.0583(18) Uani d D 1 1 0
H H3A 0.3266(11) 0.6796(11) 0.4005(8) 0.070 Uiso calc RD 1 1 0
H H3B 0.2613(9) 0.5660(12) 0.4042(9) 0.070 Uiso calc RD 1 1 0
C C4 0.1319(9) 0.6690(6) 0.3149(6) 0.065(2) Uani d D 1 1 0
H H4A 0.0481(16) 0.6394(8) 0.3470(8) 0.078 Uiso calc RD 1 1 0
H H4B 0.1274(9) 0.7458(14) 0.3198(7) 0.078 Uiso calc RD 1 1 0
C C5 0.3284(9) 0.4857(5) 0.2294(6) 0.0519(16) Uani d D 1 1 0
H H5A 0.3330(9) 0.4244(11) 0.2713(9) 0.062 Uiso calc RD 1 1 0
H H5B 0.3874(13) 0.4708(6) 0.1738(11) 0.062 Uiso calc RD 1 1 0
C C6 0.1623(9) 0.5077(6) 0.1985(7) 0.0586(18) Uani d D 1 1 0
H H6A 0.0970(14) 0.4692(9) 0.2392(9) 0.070 Uiso calc RD 1 1 0
H H6B 0.1468(9) 0.4843(7) 0.1344(12) 0.070 Uiso calc RD 1 1 0
N N1 0.3888(6) 0.5887(5) 0.2823(4) 0.0431(11) Uani d D 1 1 0
H H1 0.477(2) 0.5730(6) 0.3082(7) 0.052 Uiso calc RD 1 1 0
N N2 0.1318(6) 0.6341(5) 0.2067(5) 0.0554(15) Uani d D 1 1 0
H H2 0.043(2) 0.6488(6) 0.1811(8) 0.067 Uiso calc RD 1 1 0
O O 0.1563(8) 0.2409(6) 0.3238(6) 0.0861(19) Uani d . 1 1 2

loop_
_atom_site_aniso_label
_atom_site_aniso_U_11
_atom_site_aniso_U_22
_atom_site_aniso_U_33
_atom_site_aniso_U_12
_atom_site_aniso_U_13
_atom_site_aniso_U_23
Cd 0.0463(3) 0.0409(2) 0.0510(3) 0.00213(18) -0.0028(2) 0.00245(17)
Cl1 0.0486(8) 0.0402(7) 0.0508(8) -0.0018(6) 0.0024(6) -0.0039(6)
Cl2 0.0613(8) 0.0530(8) 0.0490(7) 0.0058(9) -0.0041(8) -0.0042(6)
Cl3 0.0519(8) 0.0515(8) 0.0635(9) 0.0105(7) 0.0063(7) 0.0105(8)
Cl4 0.0684(9) 0.0423(7) 0.0520(8) 0.0014(7) -0.0163(7) 0.0047(7)
C1 0.042(3) 0.034(3) 0.061(3) -0.005(2) 0.004(3) 0.007(3)
C2 0.049(3) 0.048(3) 0.057(3) -0.006(3) -0.001(3) 0.020(3)
C3 0.063(5) 0.057(4) 0.056(3) -0.006(3) 0.006(3) -0.005(3)
C4 0.062(4) 0.046(4) 0.087(5) 0.012(3) 0.032(4) 0.012(4)
C5 0.055(4) 0.026(2) 0.075(4) 0.001(3) -0.008(3) 0.002(3)
C6 0.061(4) 0.041(3) 0.075(5) -0.008(3) -0.016(4) 0.006(3)
N1 0.042(2) 0.040(2) 0.047(3) 0.002(2) -0.005(2) 0.004(2)
N2 0.038(3) 0.044(3) 0.084(4) 0.004(2) -0.004(3) 0.027(3)
O 0.085(4) 0.070(4) 0.103(5) -0.014(3) 0.008(4) -0.009(4)

loop_
_atom_type_symbol
_atom_type_description
_atom_type_scat_dispersion_real
_atom_type_scat_dispersion_imag
_atom_type_scat_source
C C 0.0033 0.0016 'International Tables Vol C Tables 4.2.6.8 and 6.1.1.4'
H H 0.0000 0.0000 'International Tables Vol C Tables 4.2.6.8 and 6.1.1.4'
Cd Cd -0.8075 1.2024 'International Tables Vol C Tables 4.2.6.8 and 6.1.1.4'
Cl Cl 0.1484 0.1585 'International Tables Vol C Tables 4.2.6.8 and 6.1.1.4'
N N 0.0061 0.0033 'International Tables Vol C Tables 4.2.6.8 and 6.1.1.4'
O O 0.0106 0.0060 'International Tables Vol C Tables 4.2.6.8 and 6.1.1.4'

loop_
_geom_angle_atom_site_label_1
_geom_angle_atom_site_label_2
_geom_angle_atom_site_label_3
_geom_angle
Cl3 Cd Cl1 111.93(7)
Cl3 Cd Cl2 101.80(6)
Cl1 Cd Cl2 105.73(6)
Cl3 Cd Cl4 116.95(6)
Cl1 Cd Cl4 104.53(6)
Cl2 Cd Cl4 115.58(6)
N1 C1 C2 107.9(5)
N1 C1 H1A 110.1
C2 C1 H1A 110.1
N1 C1 H1B 110.1
C2 C1 H1B 110.1
H1A C1 H1B 108.4
N2 C2 C1 108.4(5)
N2 C2 H2A 110.0
C1 C2 H2A 110.0
N2 C2 H2B 110.0
C1 C2 H2B 110.0
H2A C2 H2B 108.4
N1 C3 C4 108.4(6)
N1 C3 H3A 110.0
C4 C3 H3A 110.0
N1 C3 H3B 110.0
C4 C3 H3B 110.0
H3A C3 H3B 108.4
N2 C4 C3 108.0(5)
N2 C4 H4A 110.1
C3 C4 H4A 110.1
N2 C4 H4B 110.1
C3 C4 H4B 110.1
H4A C4 H4B 108.4
N1 C5 C6 108.5(5)
N1 C5 H5A 110.0
C6 C5 H5A 110.0
N1 C5 H5B 110.0
C6 C5 H5B 110.0
H5A C5 H5B 108.4
C5 C6 N2 108.3(5)
C5 C6 H6A 110.0
N2 C6 H6A 110.0
C5 C6 H6B 110.0
N2 C6 H6B 110.0
H6A C6 H6B 108.4
C3 N1 C5 111.1(6)
C3 N1 C1 110.2(5)
C5 N1 C1 109.0(5)
C3 N1 H1 108.8
C5 N1 H1 108.8
C1 N1 H1 108.8
C4 N2 C2 109.2(6)
C4 N2 C6 109.9(6)
C2 N2 C6 110.5(6)
C4 N2 H2 109.1
C2 N2 H2 109.1
C6 N2 H2 109.1

loop_
_geom_bond_atom_site_label_1
_geom_bond_atom_site_label_2
_geom_bond_distance
Cd Cl3 2.430(2)
Cd Cl1 2.4673(18)
Cd Cl2 2.4835(19)
Cd Cl4 2.4864(17)
C1 N1 1.502(8)
C1 C2 1.517(9)
C1 H1A 1.0614
C1 H1B 1.0614
C2 N2 1.485(8)
C2 H2A 0.9127
C2 H2B 0.9127
C3 N1 1.461(9)
C3 C4 1.524(10)
C3 H3A 0.8860
C3 H3B 0.8860
C4 N2 1.476(11)
C4 H4A 0.8977
C4 H4B 0.8977
C5 N1 1.479(9)
C5 C6 1.496(10)
C5 H5A 0.9026
C5 H5B 0.9026
C6 N2 1.499(9)
C6 H6A 0.8931
C6 H6B 0.8931
N1 H1 0.8477
N2 H2 0.8420

loop_
_geom_hbond_atom_site_label_D
_geom_hbond_atom_site_label_H
_geom_hbond_atom_site_label_A
_geom_hbond_site_symmetry_A
_geom_hbond_distance_DH
_geom_hbond_distance_HA
_geom_hbond_distance_DA
_geom_hbond_angle_DHA
N2 H2 O 4_555 0.84 2.01 2.7830(10) 151
